data_9013142
loop_
_publ_author_name
'Rosenstingl, J.'
'Pertlik, F.'

_publ_section_title
;Neuberechnung der kristallstruktur von naturlichem und synthetischem
 monoklinen Ag3AsS3 (= xanthokon) nebst einer diskussion zur symmetrie
;
_journal_name_full 'Mitteilungen der Osterreichischen Mineralogischen Gesellschaft'
_journal_page_first 9
_journal_page_last 16
_journal_volume 138
_journal_year 1993
_chemical_compound_source Synthetic
_chemical_formula_sum 'Ag3 As S3'
_chemical_name_mineral Xanthoconite
_space_group_IT_number 15
_symmetry_space_group_name_Hall '-C 2yc'
_symmetry_space_group_name_H-M 'C 1 2/c 1'
_cell_angle_alpha 90
_cell_angle_beta 110.9
_cell_angle_gamma 90
_cell_length_a 12.02
_cell_length_b 6.262
_cell_length_c 17.08
_cell_formula_units_Z 8
_cell_volume 1201.012
_database_code_amcsd 0014651
_exptl_crystal_density_diffrn 5.472
_cod_database_code 9013142

loop_
_space_group_symop_operation_xyz
x,y,z
1/2+x,1/2+y,z
x,-y,1/2+z
1/2+x,1/2-y,1/2+z
-x,y,1/2-z
1/2-x,1/2+y,1/2-z
-x,-y,-z
1/2-x,1/2-y,-z

loop_
_atom_site_aniso_label
_atom_site_aniso_U_11
_atom_site_aniso_U_22
_atom_site_aniso_U_33
_atom_site_aniso_U_12
_atom_site_aniso_U_13
_atom_site_aniso_U_23
Ag1 0.06900 0.07940 0.03990 -0.00270 0.00640 -0.00920
Ag2 0.05100 0.07490 0.04940 -0.00640 0.00550 0.01410
Ag3 0.03460 0.04010 0.13500 -0.00020 0.00080 -0.00110
As 0.02510 0.02260 0.02790 -0.00090 0.00340 -0.00160
S1 0.02810 0.02100 0.03760 -0.00110 0.00020 -0.00250
S2 0.02920 0.03620 0.03600 0.00010 0.00030 0.00130
S3 0.02530 0.02300 0.03880 0.00140 0.00490 0.00080

loop_
_atom_site_label
_atom_site_fract_x
_atom_site_fract_y
_atom_site_fract_z
Ag1 0.14210 0.03290 0.21710
Ag2 0.06410 0.94030 0.43880
Ag3 0.36030 0.04630 0.13730
As 0.35770 0.05590 0.42880
S1 0.15350 0.19340 0.08460
S2 0.42550 0.13990 0.32580
S3 0.16580 0.14360 0.35990

loop_
_cod_related_entry_id
_cod_related_entry_database
_cod_related_entry_code
1 AMCSD 0014651
